data_4020557
loop_
_publ_author_name
'B. Jesse E. Reich'
'Erin E. Greenwald'
'Aaron K. Justice'
'Brittany T. Beckstead'
'Joseph H. Reibenspies'
'Simon W. North'
'Stephen A. Miller'

_publ_section_title
;
 Ene-diamine versus Imine-amine Isomeric Preferences
;
_journal_name_full 'Journal of Organic Chemistry'
_journal_page_first 8409
_journal_page_last 8416
_journal_paper_doi 10.1021/jo051102g
_journal_volume 70
_journal_year 2005
_chemical_formula_sum 'C28 H26 N2'
_chemical_formula_weight 390.51
_space_group_IT_number 43
_symmetry_cell_setting orthorhombic
_symmetry_space_group_name_Hall 'F 2 -2d'
_symmetry_space_group_name_H-M 'F d d 2'
_cell_angle_alpha 90.00
_cell_angle_beta 90.00
_cell_angle_gamma 90.00
_cell_formula_units_Z 8
_cell_length_a 16.5867(17)
_cell_length_b 44.319(6)
_cell_length_c 5.7826(6)
_cell_measurement_temperature 110(2)
_cell_volume 4250.8(8)
_diffrn_ambient_temperature 110(2)
_exptl_crystal_density_diffrn 1.220
_cod_depositor_comments
;
The following automatic conversions were performed:
'_symmetry_cell_setting' value 'Orthorhombic' changed to 'orthorhombic'
according to '/home/saulius/struct/CIF-dictionaries/cif_core.dic'
dictionary named 'cif_core.dic' version 2.4.1 from 2010-06-29.

Automatic conversion script
Id: cif_fix_enum 1527 2010-12-29 10:47:43Z saulius 
;
_cod_database_code 4020557

loop_
_symmetry_equiv_pos_as_xyz
'x, y, z'
'-x, -y, z'
'x+1/4, -y+1/4, z+1/4'
'-x+1/4, y+1/4, z+1/4'
'x, y+1/2, z+1/2'
'-x, -y+1/2, z+1/2'
'x+1/4, -y+3/4, z+3/4'
'-x+1/4, y+3/4, z+3/4'
'x+1/2, y, z+1/2'
'-x+1/2, -y, z+1/2'
'x+3/4, -y+1/4, z+3/4'
'-x+3/4, y+1/4, z+3/4'
'x+1/2, y+1/2, z'
'-x+1/2, -y+1/2, z'
'x+3/4, -y+3/4, z+1/4'
'-x+3/4, y+3/4, z+1/4'

loop_
_atom_site_label
_atom_site_type_symbol
_atom_site_fract_x
_atom_site_fract_y
_atom_site_fract_z
_atom_site_U_iso_or_equiv
_atom_site_adp_type
_atom_site_occupancy
_atom_site_symmetry_multiplicity
_atom_site_calc_flag
_atom_site_refinement_flags
_atom_site_disorder_assembly
_atom_site_disorder_group
N1 N 0.45224(12) 0.03740(6) 0.7885(4) 0.0244(7) Uani 1 1 d . . .
H1 H 0.4037 0.0306 0.8212 0.029 Uiso 1 1 d R . .
C1 C 0.43886(16) 0.06152(7) 0.6335(5) 0.0220(8) Uani 1 1 d . . .
C2 C 0.47520(16) 0.06251(8) 0.4164(5) 0.0257(8) Uani 1 1 d . . .
H2A H 0.5076 0.0461 0.3658 0.031 Uiso 1 1 calc R . .
C3 C 0.46422(16) 0.08736(8) 0.2739(5) 0.0272(8) Uani 1 1 d . . .
H3A H 0.4899 0.0877 0.1271 0.033 Uiso 1 1 calc R . .
C4 C 0.41653(16) 0.11183(8) 0.3401(5) 0.0263(8) Uani 1 1 d . . .
C5 C 0.37744(16) 0.10976(8) 0.5534(5) 0.0308(9) Uani 1 1 d . . .
H5A H 0.3422 0.1255 0.5998 0.037 Uiso 1 1 calc R . .
C6 C 0.38861(16) 0.08544(8) 0.6980(5) 0.0273(8) Uani 1 1 d . . .
H6A H 0.3619 0.0849 0.8433 0.033 Uiso 1 1 calc R . .
C7 C 0.51023(16) 0.01487(7) 0.7471(5) 0.0235(8) Uani 1 1 d . . .
C8 C 0.59566(16) 0.02526(7) 0.7399(5) 0.0231(8) Uani 1 1 d . . .
C9 C 0.64861(17) 0.01566(8) 0.5671(5) 0.0254(8) Uani 1 1 d . . .
H9A H 0.6300 0.0021 0.4513 0.030 Uiso 1 1 calc R . .
C10 C 0.72799(16) 0.02555(8) 0.5618(5) 0.0294(9) Uani 1 1 d . . .
H10A H 0.7632 0.0189 0.4427 0.035 Uiso 1 1 calc R . .
C11 C 0.75600(17) 0.04525(8) 0.7308(5) 0.0294(9) Uani 1 1 d . . .
H11A H 0.8103 0.0520 0.7277 0.035 Uiso 1 1 calc R . .
C12 C 0.70457(18) 0.05497(8) 0.9031(5) 0.0294(9) Uani 1 1 d . . .
H12A H 0.7237 0.0682 1.0198 0.035 Uiso 1 1 calc R . .
C13 C 0.62439(16) 0.04531(7) 0.9063(5) 0.0246(8) Uani 1 1 d . . .
H13A H 0.5890 0.0525 1.0233 0.030 Uiso 1 1 calc R . .
C14 C 0.4090(2) 0.13919(8) 0.1884(5) 0.0359(9) Uani 1 1 d . . .
H14A H 0.4617 0.1490 0.1747 0.054 Uiso 1 1 calc R . .
H14B H 0.3703 0.1533 0.2569 0.054 Uiso 1 1 calc R . .
H14C H 0.3902 0.1331 0.0347 0.054 Uiso 1 1 calc R . .

loop_
_atom_site_aniso_label
_atom_site_aniso_U_11
_atom_site_aniso_U_22
_atom_site_aniso_U_33
_atom_site_aniso_U_23
_atom_site_aniso_U_13
_atom_site_aniso_U_12
N1 0.0176(12) 0.0284(19) 0.0271(14) 0.0000(13) 0.0025(10) 0.0002(12)
C1 0.0175(14) 0.028(2) 0.0210(14) 0.0010(15) -0.0023(13) -0.0016(14)
C2 0.0223(16) 0.034(3) 0.0209(15) -0.0029(16) -0.0014(12) 0.0045(15)
C3 0.0247(15) 0.036(2) 0.0211(15) 0.0011(16) 0.0005(13) -0.0028(16)
C4 0.0250(15) 0.029(2) 0.0249(15) -0.0016(15) -0.0036(14) 0.0015(14)
C5 0.0276(16) 0.036(3) 0.0293(18) -0.0061(18) 0.0000(14) 0.0063(15)
C6 0.0232(16) 0.035(2) 0.0240(16) -0.0030(16) 0.0015(12) 0.0027(15)
C7 0.0176(15) 0.031(2) 0.0223(14) 0.0002(14) 0.0025(12) 0.0003(14)
C8 0.0195(14) 0.025(2) 0.0251(15) 0.0034(15) 0.0015(14) 0.0016(13)
C9 0.0236(15) 0.032(2) 0.0201(15) -0.0007(15) -0.0008(12) -0.0024(14)
C10 0.0209(15) 0.043(3) 0.0245(18) 0.0017(17) 0.0046(13) 0.0026(15)
C11 0.0188(14) 0.036(2) 0.0334(16) 0.0031(17) -0.0014(14) -0.0020(14)
C12 0.0288(17) 0.032(2) 0.0276(17) -0.0022(17) -0.0023(13) -0.0024(14)
C13 0.0230(15) 0.028(2) 0.0232(16) -0.0010(15) 0.0010(13) 0.0003(14)
C14 0.0408(19) 0.036(3) 0.0308(18) 0.0027(17) -0.0039(14) 0.0052(16)

loop_
_geom_bond_atom_site_label_1
_geom_bond_atom_site_label_2
_geom_bond_distance
_geom_bond_site_symmetry_2
_geom_bond_publ_flag
N1 C7 1.407(4) . ?
N1 C1 1.412(4) . ?
C1 C2 1.393(4) . ?
C1 C6 1.399(4) . ?
C2 C3 1.387(4) . ?
C3 C4 1.396(4) . ?
C4 C5 1.396(4) . ?
C4 C14 1.502(4) . ?
C5 C6 1.377(4) . ?
C7 C7 1.361(6) 2_655 ?
C7 C8 1.491(4) . ?
C8 C13 1.394(4) . ?
C8 C9 1.397(4) . ?
C9 C10 1.388(4) . ?
C10 C11 1.391(4) . ?
C11 C12 1.381(4) . ?
C12 C13 1.397(4) . ?
